data_2205804
loop_
_publ_author_name
'J. Radha Krishna'
'N. Jagadeesh Kumar'
'M. Krishnaiah'
'C. Venkata Rao'
'Y. Koteswara Rao'
'Vedavati G. Puranik'

_publ_section_title (<i>E</i>)-1-(2-Hydroxy-3,4-dimethoxyphenyl)-3-(4-hydroxyphenyl)prop-2-en-1-one
_journal_issue 5
_journal_name_full 'Acta Crystallographica Section E'
_journal_page_first o1323
_journal_page_last o1325
_journal_paper_doi 10.1107/S1600536805010731
_journal_volume 61
_journal_year 2005
_chemical_formula_iupac 'C17 H16 O5'
_chemical_formula_moiety 'C17 H16 O5'
_chemical_formula_sum 'C17 H16 O5'
_chemical_formula_weight 300.30
_chemical_name_systematic
;
(E)-1-(2-hydroxy-3,4-dimethoxyphenyl)-3-(4-hydroxyphenyl)prop-2-en-1-one
;
_space_group_IT_number 2
_symmetry_cell_setting triclinic
_symmetry_space_group_name_Hall '-P 1'
_symmetry_space_group_name_H-M 'P -1'
_atom_sites_solution_hydrogens geom
_atom_sites_solution_primary direct
_atom_sites_solution_secondary difmap
_audit_creation_method SHELXL97
_cell_angle_alpha 111.911(2)
_cell_angle_beta 111.296(2)
_cell_angle_gamma 92.437(2)
_cell_formula_units_Z 4
_cell_length_a 11.6831(13)
_cell_length_b 11.8477(13)
_cell_length_c 12.9212(14)
_cell_measurement_reflns_used 25
_cell_measurement_temperature 293(2)
_cell_measurement_theta_max 25.00
_cell_measurement_theta_min 1.86
_cell_volume 1512.9(3)
_computing_cell_refinement 'SAINT (Bruker 2002)'
_computing_data_collection 'SMART (Bruker 2001)'
_computing_data_reduction SAINT
_computing_molecular_graphics 'ZORTEP (Zsolnai, 1997)'
_computing_publication_material 'enCIFer (CCDC, 2003) and PARST (Nardelli, 1995)'
_computing_structure_refinement 'SHELXL97 (Sheldrick, 1997)'
_computing_structure_solution 'SHELXS97 (Sheldrick, 1997)'
_diffrn_ambient_temperature 293(2)
_diffrn_measured_fraction_theta_full 0.994
_diffrn_measured_fraction_theta_max 0.994
_diffrn_measurement_device_type 'Siemens SMART CCD area detector'
_diffrn_measurement_method \w
_diffrn_radiation_monochromator graphite
_diffrn_radiation_source 'fine-focus sealed tube'
_diffrn_radiation_type MoK\a
_diffrn_radiation_wavelength 0.71073
_diffrn_reflns_av_R_equivalents 0.0191
_diffrn_reflns_av_sigmaI/netI 0.0204
_diffrn_reflns_limit_h_max 13
_diffrn_reflns_limit_h_min -13
_diffrn_reflns_limit_k_max 14
_diffrn_reflns_limit_k_min -14
_diffrn_reflns_limit_l_max 15
_diffrn_reflns_limit_l_min -15
_diffrn_reflns_number 14357
_diffrn_reflns_theta_full 25.00
_diffrn_reflns_theta_max 25.00
_diffrn_reflns_theta_min 1.86
_diffrn_standards_number 0
_exptl_absorpt_coefficient_mu 0.097
_exptl_absorpt_correction_type none
_exptl_crystal_colour yellow
_exptl_crystal_density_diffrn 1.318
_exptl_crystal_density_meas ?
_exptl_crystal_density_method .
_exptl_crystal_description prism
_exptl_crystal_F_000 632
_exptl_crystal_size_max 0.25
_exptl_crystal_size_mid 0.25
_exptl_crystal_size_min 0.13
_refine_diff_density_max 0.244
_refine_diff_density_min -0.217
_refine_ls_extinction_coef 0.025(3)
_refine_ls_extinction_expression Fc^*^=kFc[1+0.001xFc^2^\l^3^/sin(2\q)]^-1/4^
_refine_ls_extinction_method 'SHELXL97 (Sheldrick, 1997)'
_refine_ls_goodness_of_fit_ref 1.057
_refine_ls_hydrogen_treatment mixed
_refine_ls_matrix_type full
_refine_ls_number_parameters 502
_refine_ls_number_reflns 5298
_refine_ls_number_restraints 0
_refine_ls_restrained_S_all 1.057
_refine_ls_R_factor_all 0.0470
_refine_ls_R_factor_gt 0.0427
_refine_ls_shift/su_max 0.001
_refine_ls_shift/su_mean 0.000
_refine_ls_structure_factor_coef Fsqd
_refine_ls_weighting_details 'calc w = 1/[\s^2^(Fo^2^)+(0.0699P)^2^+0.2158P] where P=(Fo^2^+2Fc^2^)/3'
_refine_ls_weighting_scheme calc
_refine_ls_wR_factor_gt 0.1131
_refine_ls_wR_factor_ref 0.1178
_reflns_number_gt 4667
_reflns_number_total 5298
_reflns_threshold_expression I>2\s(I)
_cod_data_source_file sj6064.cif
_cod_data_source_block I
_cod_database_code 2205804
_cod_database_fobs_code 2205804

loop_
_symmetry_equiv_pos_as_xyz
'x, y, z'
'-x, -y, -z'

loop_
_atom_site_label
_atom_site_fract_x
_atom_site_fract_y
_atom_site_fract_z
_atom_site_U_iso_or_equiv
_atom_site_adp_type
_atom_site_calc_flag
_atom_site_occupancy
_atom_site_type_symbol
H8' 0.4238(15) 0.1300(15) 0.4727(15) 0.057(4) Uiso d 1 H
H5 0.5515(15) 1.1255(14) 0.9027(14) 0.050(4) Uiso d 1 H
H11' 0.5620(16) 0.2444(15) 0.6258(14) 0.058(4) Uiso d 1 H
H16A 0.353(2) 0.342(2) 0.812(2) 0.091(7) Uiso d 1 H
H30' 0.748(2) 0.0775(19) 0.3801(19) 0.086(6) Uiso d 1 H
H12' 0.7127(15) 0.4088(15) 0.7894(15) 0.057(4) Uiso d 1 H
H7' 0.3561(17) -0.0579(17) 0.2443(17) 0.072(5) Uiso d 1 H
H6' 0.0225(16) 0.0537(16) 0.4318(17) 0.065(5) Uiso d 1 H
H16B 0.250(3) 0.285(2) 0.682(2) 0.105(8) Uiso d 1 H
H6 0.6021(16) 1.3339(15) 0.9462(15) 0.062(5) Uiso d 1 H
H5' 0.2331(16) 0.0981(16) 0.4639(16) 0.062(4) Uiso d 1 H
H3' 0.1399(18) -0.1514(18) 0.1169(18) 0.080(6) Uiso d 1 H
H16C 0.3471(19) 0.203(2) 0.7290(18) 0.088(6) Uiso d 1 H
H2' -0.0682(19) -0.1925(19) 0.0867(19) 0.084(6) Uiso d 1 H
H12 0.3329(17) 0.5838(16) 0.5177(17) 0.068(5) Uiso d 1 H
H2 0.9127(18) 1.3793(18) 1.2438(18) 0.075(5) Uiso d 1 H
H8 0.5423(15) 0.9107(14) 0.8581(15) 0.054(4) Uiso d 1 H
H10' -0.210(2) -0.1510(19) 0.169(2) 0.080(6) Uiso d 1 H
H7 0.735(2) 0.9755(19) 1.0845(19) 0.082(6) Uiso d 1 H
H3 0.8621(19) 1.1705(19) 1.1998(18) 0.084(6) Uiso d 1 H
H30 0.612(2) 0.599(2) 0.9573(19) 0.084(6) Uiso d 1 H
H11 0.4510(17) 0.7591(18) 0.6936(16) 0.072(5) Uiso d 1 H
H10 0.858(2) 1.5282(18) 1.1771(19) 0.075(6) Uiso d 1 H
H17A 0.316(3) 0.391(3) 0.361(3) 0.129(10) Uiso d 1 H
H17C 0.205(2) 0.268(2) 0.315(2) 0.104(7) Uiso d 1 H
H17B 0.181(3) 0.407(3) 0.370(2) 0.128(10) Uiso d 1 H
O4B 0.81864(9) 0.13960(9) 0.43893(9) 0.0514(3) Uani d 1 O
O4A 0.56505(10) 0.52184(10) 0.89926(10) 0.0555(3) Uani d 1 O
O5B 0.58986(9) 0.01706(9) 0.33105(9) 0.0574(3) Uani d 1 O
O5A 0.66468(10) 0.75337(9) 1.00635(9) 0.0590(3) Uani d 1 O
O3B 0.99764(9) 0.33500(10) 0.63751(9) 0.0561(3) Uani d 1 O
O3A 0.42074(10) 0.32499(8) 0.69194(10) 0.0523(3) Uani d 1 O
O1B -0.16175(9) -0.09641(10) 0.24611(11) 0.0565(3) Uani d 1 O
C2'' 0.78607(12) 0.20946(11) 0.52819(12) 0.0399(3) Uani d 1 C
C1'' 0.66422(12) 0.18679(12) 0.52408(12) 0.0408(3) Uani d 1 C
O1A 0.79011(11) 1.49682(10) 1.11591(12) 0.0649(3) Uani d 1 O
C3'' 0.87705(12) 0.30951(12) 0.62784(12) 0.0430(3) Uani d 1 C
C2' 0.50193(12) 0.54449(12) 0.80181(12) 0.0425(3) Uani d 1 C
C3' 0.42508(12) 0.44209(12) 0.69486(13) 0.0438(3) Uani d 1 C
C8A 0.59956(14) 0.89845(13) 0.92402(14) 0.0494(3) Uani d 1 C
C6'' 0.64155(13) 0.26178(14) 0.62381(13) 0.0498(3) Uani d 1 C
C1' 0.51258(13) 0.66513(12) 0.80428(13) 0.0453(3) Uani d 1 C
C2A 0.62663(13) 1.17616(12) 0.97245(12) 0.0451(3) Uani d 1 C
C9A 0.59565(13) 0.77173(12) 0.91638(13) 0.0466(3) Uani d 1 C
C2B 0.17049(13) 0.03618(14) 0.38509(13) 0.0500(3) Uani d 1 C
C8B 0.43588(12) 0.07687(13) 0.40661(14) 0.0470(3) Uani d 1 C
C4B -0.04143(12) -0.07427(12) 0.25752(13) 0.0446(3) Uani d 1 C
O2B 0.94290(10) 0.47966(11) 0.81543(10) 0.0672(3) Uani d 1 O
C9B 0.56524(12) 0.08740(12) 0.41557(12) 0.0427(3) Uani d 1 C
O2A 0.29525(11) 0.34961(9) 0.48814(10) 0.0662(3) Uani d 1 O
C3A 0.65597(13) 1.29971(13) 0.99703(14) 0.0483(3) Uani d 1 C
C4'' 0.84834(13) 0.38370(13) 0.72369(13) 0.0485(3) Uani d 1 C
C1B 0.20934(12) -0.02494(13) 0.29279(12) 0.0463(3) Uani d 1 C
C3B 0.04733(13) 0.01236(14) 0.36842(13) 0.0511(3) Uani d 1 C
C4A 0.76404(13) 1.37618(12) 1.09712(13) 0.0498(3) Uani d 1 C
C4' 0.36294(14) 0.45639(13) 0.58791(13) 0.0507(3) Uani d 1 C
C5'' 0.73100(14) 0.35860(15) 0.72309(14) 0.0542(4) Uani d 1 C
C6' 0.44453(16) 0.67546(14) 0.69509(14) 0.0591(4) Uani d 1 C
C7B 0.34015(13) -0.00582(14) 0.30982(14) 0.0509(3) Uani d 1 C
C1A 0.70377(15) 1.12490(13) 1.04545(13) 0.0538(4) Uani d 1 C
C5B -0.00588(15) -0.13434(17) 0.16430(15) 0.0668(5) Uani d 1 C
C5' 0.37259(17) 0.57430(15) 0.58852(15) 0.0634(4) Uani d 1 C
C7A 0.68259(17) 0.99392(14) 1.02086(16) 0.0620(4) Uani d 1 C
C6B 0.11796(15) -0.11036(18) 0.18185(16) 0.0691(5) Uani d 1 C
C10A 0.33669(18) 0.28699(16) 0.7341(2) 0.0605(4) Uani d 1 C
C5A 0.84008(17) 1.32817(15) 1.17280(16) 0.0699(5) Uani d 1 C
C6A 0.81015(19) 1.20420(16) 1.14713(17) 0.0760(6) Uani d 1 C
C10B 1.00922(17) 0.36184(18) 0.54291(17) 0.0726(5) Uani d 1 C
H33A 1.0963 0.3782 0.5579 0.109 Uiso d 1 H
H33B 0.9746 0.4335 0.5412 0.109 Uiso d 1 H
H33C 0.9646 0.2919 0.4657 0.109 Uiso d 1 H
C11B 0.91473(19) 0.56961(18) 0.90748(17) 0.0826(6) Uani d 1 C
H34A 0.9892 0.6316 0.9661 0.124 Uiso d 1 H
H34B 0.8847 0.5296 0.9478 0.124 Uiso d 1 H
H34C 0.8513 0.6083 0.8706 0.124 Uiso d 1 H
C11A 0.2435(3) 0.3540(2) 0.37230(18) 0.0892(7) Uani d 1 C

loop_
_atom_site_aniso_label
_atom_site_aniso_U_11
_atom_site_aniso_U_22
_atom_site_aniso_U_33
_atom_site_aniso_U_12
_atom_site_aniso_U_13
_atom_site_aniso_U_23
O4B 0.0423(5) 0.0498(6) 0.0527(6) 0.0038(4) 0.0246(5) 0.0073(4)
O4A 0.0646(7) 0.0442(6) 0.0546(6) 0.0098(5) 0.0156(5) 0.0262(5)
O5B 0.0445(5) 0.0519(6) 0.0578(6) 0.0020(4) 0.0217(5) 0.0045(5)
O5A 0.0598(6) 0.0465(6) 0.0552(6) 0.0009(5) 0.0065(5) 0.0228(5)
O3B 0.0359(5) 0.0653(6) 0.0596(6) 0.0009(4) 0.0193(4) 0.0194(5)
O3A 0.0618(6) 0.0347(5) 0.0753(7) 0.0136(4) 0.0425(5) 0.0240(5)
O1B 0.0365(5) 0.0630(7) 0.0592(7) -0.0003(5) 0.0177(5) 0.0175(5)
C2'' 0.0380(6) 0.0382(6) 0.0449(7) 0.0093(5) 0.0185(5) 0.0170(5)
C1'' 0.0357(6) 0.0393(6) 0.0483(7) 0.0079(5) 0.0175(6) 0.0189(6)
O1A 0.0507(6) 0.0382(5) 0.0845(8) 0.0004(5) 0.0114(6) 0.0205(5)
C3'' 0.0334(6) 0.0451(7) 0.0477(7) 0.0058(5) 0.0153(5) 0.0182(6)
C2' 0.0424(7) 0.0406(7) 0.0502(7) 0.0111(5) 0.0217(6) 0.0218(6)
C3' 0.0453(7) 0.0350(6) 0.0572(8) 0.0102(5) 0.0270(6) 0.0195(6)
C8A 0.0514(8) 0.0395(7) 0.0529(8) 0.0049(6) 0.0174(7) 0.0190(6)
C6'' 0.0392(7) 0.0521(8) 0.0564(8) 0.0078(6) 0.0241(6) 0.0166(6)
C1' 0.0465(7) 0.0376(7) 0.0510(7) 0.0068(5) 0.0174(6) 0.0202(6)
C2A 0.0416(7) 0.0396(7) 0.0445(7) 0.0014(5) 0.0154(6) 0.0106(6)
C9A 0.0447(7) 0.0427(7) 0.0512(8) 0.0049(6) 0.0176(6) 0.0208(6)
C2B 0.0392(7) 0.0534(8) 0.0425(7) 0.0005(6) 0.0115(6) 0.0109(6)
C8B 0.0387(7) 0.0457(7) 0.0532(8) 0.0054(6) 0.0187(6) 0.0175(6)
C4B 0.0361(6) 0.0440(7) 0.0516(7) 0.0045(5) 0.0159(6) 0.0203(6)
O2B 0.0499(6) 0.0619(7) 0.0559(6) -0.0052(5) 0.0161(5) -0.0031(5)
C9B 0.0401(7) 0.0382(7) 0.0505(7) 0.0071(5) 0.0185(6) 0.0192(6)
O2A 0.0768(8) 0.0436(6) 0.0550(6) -0.0014(5) 0.0140(5) 0.0104(5)
C3A 0.0429(7) 0.0428(7) 0.0552(8) 0.0087(6) 0.0176(6) 0.0189(6)
C4'' 0.0420(7) 0.0461(7) 0.0454(7) 0.0042(6) 0.0129(6) 0.0120(6)
C1B 0.0374(7) 0.0468(7) 0.0469(7) 0.0024(6) 0.0150(6) 0.0143(6)
C3B 0.0434(7) 0.0575(8) 0.0458(8) 0.0071(6) 0.0194(6) 0.0142(7)
C4A 0.0470(7) 0.0355(7) 0.0592(8) 0.0030(6) 0.0205(6) 0.0137(6)
C4' 0.0493(8) 0.0396(7) 0.0527(8) 0.0038(6) 0.0164(6) 0.0133(6)
C5'' 0.0482(8) 0.0564(9) 0.0504(8) 0.0102(7) 0.0243(7) 0.0105(7)
C6' 0.0710(10) 0.0388(8) 0.0564(9) 0.0045(7) 0.0112(7) 0.0235(7)
C7B 0.0421(7) 0.0535(8) 0.0509(8) 0.0044(6) 0.0202(6) 0.0151(7)
C1A 0.0586(9) 0.0407(7) 0.0493(8) -0.0008(6) 0.0127(7) 0.0159(6)
C5B 0.0414(8) 0.0682(10) 0.0539(9) -0.0065(7) 0.0136(7) -0.0049(8)
C5' 0.0747(11) 0.0475(8) 0.0521(9) 0.0053(7) 0.0074(8) 0.0231(7)
C7A 0.0659(10) 0.0446(8) 0.0609(9) 0.0007(7) 0.0091(8) 0.0242(7)
C6B 0.0460(8) 0.0789(11) 0.0521(9) -0.0009(8) 0.0218(7) -0.0038(8)
C10A 0.0671(11) 0.0498(9) 0.0817(12) 0.0111(8) 0.0445(10) 0.0313(9)
C5A 0.0659(10) 0.0458(8) 0.0620(10) -0.0091(7) -0.0036(8) 0.0164(7)
C6A 0.0784(12) 0.0506(9) 0.0648(10) -0.0040(8) -0.0079(9) 0.0268(8)
C10B 0.0637(10) 0.0757(11) 0.0774(11) -0.0085(8) 0.0358(9) 0.0267(9)
C11B 0.0745(12) 0.0713(12) 0.0598(10) 0.0029(9) 0.0210(9) -0.0084(9)
C11A 0.1093(19) 0.0651(12) 0.0537(11) 0.0013(13) 0.0067(11) 0.0117(9)

loop_
_atom_type_symbol
_atom_type_description
_atom_type_scat_dispersion_real
_atom_type_scat_dispersion_imag
_atom_type_scat_source
C C 0.0033 0.0016 'International Tables Vol C Tables 4.2.6.8 and 6.1.1.4'
H H 0.0000 0.0000 'International Tables Vol C Tables 4.2.6.8 and 6.1.1.4'
O O 0.0106 0.0060 'International Tables Vol C Tables 4.2.6.8 and 6.1.1.4'

loop_
_geom_angle_atom_site_label_1
_geom_angle_atom_site_label_2
_geom_angle_atom_site_label_3
_geom_angle
_geom_angle_publ_flag
C2'' O4B H30' 107.0(13) n
C2' O4A H30 103.2(13) n
C3'' O3B C10B 115.89(12) n
C3' O3A C10A 116.56(11) n
C4B O1B H10' 108.3(13) n
O4B C2'' C3'' 117.65(11) n
O4B C2'' C1'' 122.73(11) n
C3'' C2'' C1'' 119.61(11) n
C6'' C1'' C2'' 118.16(12) n
C6'' C1'' C9B 121.83(12) y
C2'' C1'' C9B 120.01(11) y
C4A O1A H10 105.4(14) n
O3B C3'' C4'' 118.00(12) n
O3B C3'' C2'' 122.14(12) n
C4'' C3'' C2'' 119.81(12) n
O4A C2' C3' 116.61(11) n
O4A C2' C1' 122.81(12) n
C3' C2' C1' 120.57(12) n
O3A C3' C4' 119.52(12) n
O3A C3' C2' 119.96(12) n
C4' C3' C2' 120.19(12) n
C7A C8A C9A 121.14(14) y
C7A C8A H8 120.4(10) n
C9A C8A H8 118.5(10) n
C5'' C6'' C1'' 122.57(13) n
C5'' C6'' H11' 117.7(10) n
C1'' C6'' H11' 119.7(10) n
C6' C1' C2' 117.07(12) n
C6' C1' C9A 122.74(12) y
C2' C1' C9A 120.15(12) y
C3A C2A C1A 121.31(13) n
C3A C2A H5 118.3(9) n
C1A C2A H5 120.4(9) n
O5A C9A C1' 119.11(12) y
O5A C9A C8A 119.97(12) y
C1' C9A C8A 120.92(12) y
C3B C2B C1B 121.64(13) n
C3B C2B H5' 119.7(10) n
C1B C2B H5' 118.7(10) n
C7B C8B C9B 122.84(14) y
C7B C8B H8' 120.4(10) n
C9B C8B H8' 116.7(10) n
O1B C4B C5B 122.64(13) n
O1B C4B C3B 117.88(12) n
C5B C4B C3B 119.47(13) n
C4'' O2B C11B 118.07(13) n
O5B C9B C8B 120.69(12) y
O5B C9B C1'' 120.46(11) y
C8B C9B C1'' 118.79(12) y
C4' O2A C11A 118.41(14) n
C2A C3A C4A 120.07(14) n
C2A C3A H6 120.5(10) n
C4A C3A H6 119.4(10) n
O2B C4'' C5'' 123.90(13) n
O2B C4'' C3'' 115.16(12) n
C5'' C4'' C3'' 120.94(13) n
C2B C1B C6B 117.13(13) n
C2B C1B C7B 122.77(12) y
C6B C1B C7B 120.06(13) y
C2B C3B C4B 120.02(13) n
C2B C3B H6' 120.8(11) n
C4B C3B H6' 119.2(11) n
O1A C4A C5A 122.62(13) n
O1A C4A C3A 117.75(13) n
C5A C4A C3A 119.63(13) n
O2A C4' C3' 115.15(12) n
O2A C4' C5' 124.89(14) n
C3' C4' C5' 119.96(13) n
C6'' C5'' C4'' 118.81(13) n
C6'' C5'' H12' 120.8(10) n
C4'' C5'' H12' 120.4(10) n
C5' C6' C1' 122.51(13) n
C5' C6' H11 118.5(10) n
C1' C6' H11 119.0(11) n
C8B C7B C1B 127.06(14) y
C8B C7B H7' 117.9(12) n
C1B C7B H7' 115.0(12) n
C2A C1A C6A 117.55(13) n
C2A C1A C7A 124.26(13) y
C6A C1A C7A 118.17(14) y
C4B C5B C6B 120.19(14) n
C4B C5B H2' 119.3(12) n
C6B C5B H2' 120.5(12) n
C6' C5' C4' 119.60(14) n
C6' C5' H12 120.2(11) n
C4' C5' H12 120.1(11) n
C8A C7A C1A 129.86(15) y
C8A C7A H7 116.0(13) n
C1A C7A H7 114.1(13) n
C5B C6B C1B 121.53(15) n
C5B C6B H3' 118.8(12) n
C1B C6B H3' 119.7(12) n
O3A C10A H16A 110.6(14) n
O3A C10A H16B 109.2(14) n
H16A C10A H16B 107.5(19) n
O3A C10A H16C 106.5(12) n
H16A C10A H16C 112.1(18) n
H16B C10A H16C 110.9(18) n
C4A C5A C6A 119.85(15) n
C4A C5A H2 121.3(12) n
C6A C5A H2 118.9(11) n
C5A C6A C1A 121.55(16) n
C5A C6A H3 120.3(13) n
C1A C6A H3 118.2(13) n
O3B C10B H33A 109.5 n
O3B C10B H33B 109.5 n
H33A C10B H33B 109.5 n
O3B C10B H33C 109.5 n
H33A C10B H33C 109.5 n
H33B C10B H33C 109.5 n
O2B C11B H34A 109.5 n
O2B C11B H34B 109.5 n
H34A C11B H34B 109.5 n
O2B C11B H34C 109.5 n
H34A C11B H34C 109.5 n
H34B C11B H34C 109.5 n
O2A C11A H17A 106.6(16) n
O2A C11A H17C 104.0(14) n
H17A C11A H17C 114(2) n
O2A C11A H17B 110.2(16) n
H17A C11A H17B 110(2) n
H17C C11A H17B 111(2) n

loop_
_geom_bond_atom_site_label_1
_geom_bond_atom_site_label_2
_geom_bond_distance
_geom_bond_publ_flag
O4B C2'' 1.3391(16) y
O4B H30' 0.93(2) n
O4A C2' 1.3401(16) y
O4A H30 0.92(2) n
O5B C9B 1.2406(17) y
O5A C9A 1.2538(17) y
O3B C3'' 1.3782(15) n
O3B C10B 1.421(2) n
O3A C3' 1.3720(15) n
O3A C10A 1.4133(18) n
O1B C4B 1.3622(16) n
O1B H10' 0.90(2) n
C2'' C3'' 1.3973(18) n
C2'' C1'' 1.4154(17) n
C1'' C6'' 1.3905(19) n
C1'' C9B 1.4711(18) y
O1A C4A 1.3583(17) n
O1A H10 0.83(2) n
C3'' C4'' 1.391(2) n
C2' C3' 1.3938(19) n
C2' C1' 1.4169(18) n
C3' C4' 1.386(2) n
C8A C7A 1.325(2) y
C8A C9A 1.4650(19) y
C8A H8 0.939(17) n
C6'' C5'' 1.371(2) n
C6'' H11' 0.955(17) n
C1' C6' 1.400(2) n
C1' C9A 1.4644(19) y
C2A C3A 1.3755(19) n
C2A C1A 1.388(2) n
C2A H5 0.959(16) n
C2B C3B 1.375(2) n
C2B C1B 1.389(2) n
C2B H5' 0.983(17) n
C8B C7B 1.323(2) y
C8B C9B 1.4693(18) y
C8B H8' 0.917(17) n
C4B C5B 1.371(2) n
C4B C3B 1.384(2) n
O2B C4'' 1.3617(17) n
O2B C11B 1.424(2) n
O2A C4' 1.3583(17) n
O2A C11A 1.418(2) n
C3A C4A 1.389(2) n
C3A H6 0.956(17) n
C4'' C5'' 1.387(2) n
C1B C6B 1.390(2) n
C1B C7B 1.4575(19) y
C3B H6' 0.939(19) n
C4A C5A 1.377(2) n
C4' C5' 1.394(2) n
C5'' H12' 0.948(17) n
C6' C5' 1.371(2) n
C6' H11 0.998(19) n
C7B H7' 0.931(19) n
C1A C6A 1.395(2) n
C1A C7A 1.453(2) y
C5B C6B 1.380(2) n
C5B H2' 0.96(2) n
C5' H12 0.915(19) n
C7A H7 0.94(2) n
C6B H3' 0.93(2) n
C10A H16A 0.91(2) n
C10A H16B 0.99(3) n
C10A H16C 0.99(2) n
C5A C6A 1.378(2) n
C5A H2 0.95(2) n
C6A H3 0.96(2) n
C10B H33A 0.9600 n
C10B H33B 0.9600 n
C10B H33C 0.9600 n
C11B H34A 0.9600 n
C11B H34B 0.9600 n
C11B H34C 0.9600 n
C11A H17A 1.02(3) n
C11A H17C 0.97(3) n
C11A H17B 0.98(3) n

loop_
_geom_hbond_atom_site_label_D
_geom_hbond_atom_site_label_H
_geom_hbond_atom_site_label_A
_geom_hbond_site_symmetry_A
_geom_hbond_distance_DH
_geom_hbond_distance_HA
_geom_hbond_distance_DA
_geom_hbond_angle_DHA
_geom_hbond_publ_flag
O4A H30 O5A . 0.92(2) 1.70(3) 2.5534(17) 153(2) y
O4B H30' O5B . 0.94(2) 1.74(2) 2.5784(16) 147(2) y
O1A H10 O3B 2_777 0.83(2) 2.27(2) 3.0616(17) 160(2) y
O1A H10 O2B 2_777 0.83(2) 2.30(3) 2.8855(19) 128(2) y
O1B H10' O5A 1_444 0.90(2) 1.92(2) 2.8093(16) 169(2) y

loop_
_geom_torsion_atom_site_label_1
_geom_torsion_atom_site_label_2
_geom_torsion_atom_site_label_3
_geom_torsion_atom_site_label_4
_geom_torsion
_geom_torsion_publ_flag
O4B C2'' C1'' C6'' 177.44(12) n
C3'' C2'' C1'' C6'' -3.52(19) n
O4B C2'' C1'' C9B -3.48(19) n
C3'' C2'' C1'' C9B 175.55(11) n
C10B O3B C3'' C4'' -121.96(15) n
C10B O3B C3'' C2'' 60.76(18) n
O4B C2'' C3'' O3B -1.82(19) n
C1'' C2'' C3'' O3B 179.09(12) n
O4B C2'' C3'' C4'' -179.05(12) n
C1'' C2'' C3'' C4'' 1.87(19) n
C10A O3A C3' C4' -101.61(17) n
C10A O3A C3' C2' 84.99(17) n
O4A C2' C3' O3A -2.47(18) n
C1' C2' C3' O3A 176.56(11) n
O4A C2' C3' C4' -175.83(12) n
C1' C2' C3' C4' 3.2(2) n
C2'' C1'' C6'' C5'' 2.3(2) n
C9B C1'' C6'' C5'' -176.78(13) n
O4A C2' C1' C6' 178.05(13) n
C3' C2' C1' C6' -0.9(2) n
O4A C2' C1' C9A 0.3(2) n
C3' C2' C1' C9A -178.69(12) n
C6' C1' C9A O5A -171.72(15) n
C2' C1' C9A O5A 5.9(2) n
C6' C1' C9A C8A 7.8(2) n
C2' C1' C9A C8A -174.55(12) y
C7A C8A C9A O5A 5.8(2) y
C7A C8A C9A C1' -173.69(15) y
C7B C8B C9B O5B -0.4(2) y
C7B C8B C9B C1'' 176.69(13) y
C6'' C1'' C9B O5B -175.65(13) n
C2'' C1'' C9B O5B 5.31(19) n
C6'' C1'' C9B C8B 7.24(19) n
C2'' C1'' C9B C8B -171.80(12) y
C1A C2A C3A C4A -0.6(2) n
C11B O2B C4'' C5'' -9.2(2) n
C11B O2B C4'' C3'' 171.09(16) n
O3B C3'' C4'' O2B 3.53(19) n
C2'' C3'' C4'' O2B -179.13(12) n
O3B C3'' C4'' C5'' -176.17(13) n
C2'' C3'' C4'' C5'' 1.2(2) n
C3B C2B C1B C6B 0.8(2) n
C3B C2B C1B C7B -177.02(14) n
C1B C2B C3B C4B -0.1(2) n
O1B C4B C3B C2B 178.78(13) n
C5B C4B C3B C2B -1.0(2) n
C2A C3A C4A O1A 178.65(13) n
C2A C3A C4A C5A -1.3(2) n
C11A O2A C4' C3' -171.33(19) n
C11A O2A C4' C5' 8.8(3) n
O3A C3' C4' O2A 3.76(19) n
C2' C3' C4' O2A 177.15(12) n
O3A C3' C4' C5' -176.39(14) n
C2' C3' C4' C5' -3.0(2) n
C1'' C6'' C5'' C4'' 0.7(2) n
O2B C4'' C5'' C6'' 177.86(14) n
C3'' C4'' C5'' C6'' -2.5(2) n
C2' C1' C6' C5' -1.6(2) n
C9A C1' C6' C5' 176.10(16) n
C9B C8B C7B C1B 179.01(13) y
C2B C1B C7B C8B -6.7(3) n
C6B C1B C7B C8B 175.54(17) y
C3A C2A C1A C6A 2.1(2) n
C3A C2A C1A C7A -176.20(15) n
O1B C4B C5B C6B -178.49(16) n
C3B C4B C5B C6B 1.3(3) n
C1' C6' C5' C4' 1.8(3) n
O2A C4' C5' C6' -179.64(16) n
C3' C4' C5' C6' 0.5(3) n
C9A C8A C7A C1A 178.67(16) y
C2A C1A C7A C8A 7.8(3) n
C6A C1A C7A C8A -170.5(2) y
C4B C5B C6B C1B -0.5(3) n
C2B C1B C6B C5B -0.5(3) n
C7B C1B C6B C5B 177.36(17) n
O1A C4A C5A C6A -178.39(18) n
C3A C4A C5A C6A 1.6(3) n
C4A C5A C6A C1A 0.0(3) n
C2A C1A C6A C5A -1.8(3) n
C7A C1A C6A C5A 176.6(2) n

loop_
_cod_related_entry_id
_cod_related_entry_database
_cod_related_entry_code
1 ChemSpider 4512710
